data_4033971
loop_
_publ_author_name
'Domin, Sylwia'
'Plata, Paulina'
'Zambro\'n, Bartosz K'

_publ_section_title
;
 Diastereoselectivity Switch in the Pd(0)/InI-Mediated Reactions of
 \b-Lactams with Aldehydes: An Entry into Nonracemic Semiprotected
 (3<i>E</i>)-2,6-Enediols.
;
_journal_issue 19
_journal_name_full 'The Journal of organic chemistry'
_journal_page_first 12268
_journal_page_last 12280
_journal_paper_doi 10.1021/acs.joc.9b01471
_journal_volume 84
_journal_year 2019
_chemical_formula_moiety 'C27 H47 N O5 S Si'
_chemical_formula_sum 'C27 H47 N O5 S Si'
_chemical_formula_weight 525.80
_space_group_crystal_system triclinic
_space_group_IT_number 2
_space_group_name_Hall '-P 1'
_space_group_name_H-M_alt 'P -1'
_atom_sites_solution_hydrogens geom
_atom_sites_solution_primary direct
_atom_sites_solution_secondary difmap
_audit_creation_method SHELXL-2014
_cell_angle_alpha 110.192(2)
_cell_angle_beta 106.603(2)
_cell_angle_gamma 101.611(2)
_cell_formula_units_Z 2
_cell_length_a 11.3319(4)
_cell_length_b 12.7598(5)
_cell_length_c 12.8305(5)
_cell_measurement_reflns_used 2056
_cell_measurement_temperature 296(2)
_cell_measurement_theta_max 60.32
_cell_measurement_theta_min 3.92
_cell_volume 1573.10(11)
_computing_cell_refinement 'Bruker SAINT'
_computing_data_collection 'Bruker APEX2'
_computing_data_reduction 'Bruker SAINT'
_computing_molecular_graphics 'Bruker SHELXTL'
_computing_publication_material 'Bruker SHELXTL'
_computing_structure_refinement 'SHELXL-2014 (Sheldrick, 2014)'
_computing_structure_solution 'SHELXL-2014 (Sheldrick, 2014)'
_diffrn_ambient_temperature 296(2)
_diffrn_measured_fraction_theta_full 0.656
_diffrn_measured_fraction_theta_max 0.791
_diffrn_measurement_device_type 'Bruker APEX-II CCD'
_diffrn_measurement_method '\f and \w scans'
_diffrn_radiation_monochromator graphite
_diffrn_radiation_type CuK\a
_diffrn_radiation_wavelength 1.54178
_diffrn_reflns_av_R_equivalents 0.0697
_diffrn_reflns_av_unetI/netI 0.0860
_diffrn_reflns_Laue_measured_fraction_full 0.656
_diffrn_reflns_Laue_measured_fraction_max 0.791
_diffrn_reflns_limit_h_max 11
_diffrn_reflns_limit_h_min -12
_diffrn_reflns_limit_k_max 14
_diffrn_reflns_limit_k_min -11
_diffrn_reflns_limit_l_max 11
_diffrn_reflns_limit_l_min -14
_diffrn_reflns_number 28870
_diffrn_reflns_point_group_measured_fraction_full 0.656
_diffrn_reflns_point_group_measured_fraction_max 0.791
_diffrn_reflns_theta_full 67.679
_diffrn_reflns_theta_max 60.324
_diffrn_reflns_theta_min 3.915
_diffrn_source 'fine-focus sealed tube'
_exptl_absorpt_coefficient_mu 1.537
_exptl_absorpt_correction_T_max 0.9050
_exptl_absorpt_correction_T_min 0.7050
_exptl_absorpt_correction_type numerical
_exptl_absorpt_process_details sadabs
_exptl_crystal_colour colourless
_exptl_crystal_density_diffrn 1.110
_exptl_crystal_density_method 'not measured'
_exptl_crystal_description plate
_exptl_crystal_F_000 572
_exptl_crystal_size_max 0.245
_exptl_crystal_size_mid 0.167
_exptl_crystal_size_min 0.066
_refine_diff_density_max 0.174
_refine_diff_density_min -0.157
_refine_diff_density_rms 0.037
_refine_ls_extinction_method none
_refine_ls_goodness_of_fit_ref 1.033
_refine_ls_hydrogen_treatment constr
_refine_ls_matrix_type full
_refine_ls_number_parameters 328
_refine_ls_number_reflns 3741
_refine_ls_number_restraints 0
_refine_ls_restrained_S_all 1.033
_refine_ls_R_factor_all 0.1349
_refine_ls_R_factor_gt 0.0549
_refine_ls_shift/su_max 0.000
_refine_ls_shift/su_mean 0.000
_refine_ls_structure_factor_coef Fsqd
_refine_ls_weighting_details 'w=1/[\s^2^(Fo^2^)+(0.0568P)^2^+0.2567P] where P=(Fo^2^+2Fc^2^)/3'
_refine_ls_weighting_scheme calc
_refine_ls_wR_factor_gt 0.1087
_refine_ls_wR_factor_ref 0.1337
_reflns_Friedel_coverage 0.000
_reflns_number_gt 2056
_reflns_number_total 3741
_reflns_threshold_expression 'I > 2\s(I)'
_cod_data_source_file jo9b01471_si_002.cif
_cod_data_source_block BZ_G127_0m
_cod_original_cell_volume 1573.08(11)
_cod_database_code 4033971
_shelx_space_group_comment
;
The symmetry employed for this shelxl refinement is uniquely defined
by the following loop, which should always be used as a source of
symmetry information in preference to the above space-group names.
They are only intended as comments.
;
_shelx_estimated_absorpt_t_min 0.705
_shelx_estimated_absorpt_t_max 0.905
_shelxl_version_number 2014-3

loop_
_space_group_symop_operation_xyz
'x, y, z'
'-x, -y, -z'

loop_
_atom_site_label
_atom_site_type_symbol
_atom_site_fract_x
_atom_site_fract_y
_atom_site_fract_z
_atom_site_U_iso_or_equiv
_atom_site_adp_type
_atom_site_occupancy
_atom_site_site_symmetry_order
_atom_site_calc_flag
_atom_site_refinement_flags_posn
_atom_site_refinement_flags_adp
S1 S 0.44510(11) 0.81587(10) 0.51432(12) 0.0781(4) Uani 1 1 d . .
Si1 Si 0.82617(11) 1.17227(10) 0.92053(10) 0.0663(4) Uani 1 1 d . .
O1 O 0.6670(3) 0.7793(3) 0.6677(2) 0.0775(9) Uani 1 1 d . .
O2 O 0.8023(2) 1.0848(2) 0.78072(19) 0.0559(7) Uani 1 1 d . .
O3 O 1.1435(3) 0.7581(3) 0.6352(3) 0.0941(10) Uani 1 1 d . .
H7 H 1.2205 0.7678 0.6458 0.141 Uiso 1 1 calc R U
O4 O 0.3888(2) 0.8808(2) 0.4554(3) 0.1013(10) Uani 1 1 d . .
O5 O 0.3876(3) 0.7779(3) 0.5866(3) 0.1008(10) Uani 1 1 d . .
N1 N 0.5964(3) 0.9056(3) 0.5991(3) 0.0670(10) Uani 1 1 d . .
H1 H 0.6187 0.9746 0.6000 0.080 Uiso 1 1 calc R U
C1 C 0.6891(4) 0.8760(5) 0.6688(4) 0.0569(11) Uani 1 1 d . .
C2 C 0.8203(4) 0.9729(3) 0.7410(3) 0.0520(11) Uani 1 1 d . .
H2 H 0.8660 0.9615 0.8114 0.062 Uiso 1 1 calc R U
C3 C 0.8989(4) 0.9659(3) 0.6655(3) 0.0543(11) Uani 1 1 d . .
H3 H 0.8801 0.9972 0.6096 0.065 Uiso 1 1 calc R U
C4 C 0.9925(4) 0.9195(3) 0.6709(3) 0.0606(11) Uani 1 1 d . .
H4 H 1.0108 0.8888 0.7275 0.073 Uiso 1 1 calc R U
C5 C 1.0728(4) 0.9104(4) 0.5962(4) 0.0661(12) Uani 1 1 d . .
H5 H 1.0314 0.9300 0.5305 0.079 Uiso 1 1 calc R U
C6 C 1.0836(4) 0.7878(4) 0.5390(4) 0.0725(13) Uani 1 1 d . .
H6 H 1.1450 0.7956 0.4994 0.087 Uiso 1 1 calc R U
C7 C 0.9602(5) 0.6845(4) 0.4453(4) 0.0769(13) Uani 1 1 d . .
C8 C 0.8922(5) 0.7177(4) 0.3456(4) 0.1161(17) Uani 1 1 d . .
H8A H 0.8566 0.7779 0.3773 0.174 Uiso 1 1 calc R U
H8B H 0.8231 0.6490 0.2808 0.174 Uiso 1 1 calc R U
H8C H 0.9544 0.7470 0.3162 0.174 Uiso 1 1 calc R U
C9 C 0.8642(4) 0.6454(4) 0.4978(4) 0.0941(14) Uani 1 1 d . .
H9A H 0.9104 0.6380 0.5689 0.141 Uiso 1 1 calc R U
H9B H 0.7998 0.5703 0.4395 0.141 Uiso 1 1 calc R U
H9C H 0.8220 0.7031 0.5181 0.141 Uiso 1 1 calc R U
C10 C 1.0047(5) 0.5791(4) 0.3882(4) 0.1166(18) Uani 1 1 d . .
H10A H 1.0601 0.6006 0.3493 0.175 Uiso 1 1 calc R U
H10B H 0.9295 0.5117 0.3300 0.175 Uiso 1 1 calc R U
H10C H 1.0521 0.5598 0.4500 0.175 Uiso 1 1 calc R U
C11 C 1.2088(4) 1.0039(4) 0.6722(4) 0.0980(15) Uani 1 1 d . .
H11A H 1.2004 1.0804 0.7071 0.147 Uiso 1 1 calc R U
H11B H 1.2573 1.0051 0.6221 0.147 Uiso 1 1 calc R U
H11C H 1.2540 0.9850 0.7352 0.147 Uiso 1 1 calc R U
C12 C 0.9970(4) 1.2047(4) 1.0203(4) 0.0797(13) Uani 1 1 d . .
H12 H 1.0016 1.1292 1.0214 0.096 Uiso 1 1 calc R U
C13 C 1.1000(4) 1.2439(4) 0.9746(4) 0.1156(17) Uani 1 1 d . .
H13A H 1.1041 1.3204 0.9765 0.173 Uiso 1 1 calc R U
H13B H 1.0774 1.1878 0.8934 0.173 Uiso 1 1 calc R U
H13C H 1.1835 1.2482 1.0250 0.173 Uiso 1 1 calc R U
C14 C 1.0340(4) 1.2901(4) 1.1520(4) 0.1158(17) Uani 1 1 d . .
H14A H 1.1153 1.2896 1.2013 0.174 Uiso 1 1 calc R U
H14B H 0.9670 1.2653 1.1788 0.174 Uiso 1 1 calc R U
H14C H 1.0428 1.3687 1.1583 0.174 Uiso 1 1 calc R U
C15 C 0.7801(5) 1.2971(4) 0.9009(4) 0.0869(14) Uani 1 1 d . .
H15 H 0.6889 1.2607 0.8437 0.104 Uiso 1 1 calc R U
C16 C 0.8495(5) 1.3548(4) 0.8409(4) 0.1089(16) Uani 1 1 d . .
H16A H 0.8091 1.4092 0.8229 0.163 Uiso 1 1 calc R U
H16B H 0.8443 1.2953 0.7676 0.163 Uiso 1 1 calc R U
H16C H 0.9395 1.3970 0.8938 0.163 Uiso 1 1 calc R U
C17 C 0.7763(5) 1.3906(4) 1.0122(4) 0.144(2) Uani 1 1 d . .
H17A H 0.8629 1.4305 1.0734 0.216 Uiso 1 1 calc R U
H17B H 0.7206 1.3529 1.0421 0.216 Uiso 1 1 calc R U
H17C H 0.7431 1.4470 0.9909 0.216 Uiso 1 1 calc R U
C18 C 0.7099(4) 1.0973(4) 0.9720(4) 0.0927(15) Uani 1 1 d . .
H18 H 0.7246 1.1552 1.0522 0.111 Uiso 1 1 calc R U
C19 C 0.5659(5) 1.0672(6) 0.8933(5) 0.154(2) Uani 1 1 d . .
H19A H 0.5109 1.0171 0.9141 0.231 Uiso 1 1 calc R U
H19B H 0.5517 1.0268 0.8100 0.231 Uiso 1 1 calc R U
H19C H 0.5454 1.1389 0.9067 0.231 Uiso 1 1 calc R U
C20 C 0.7325(5) 0.9882(5) 0.9873(4) 0.1247(19) Uani 1 1 d . .
H20A H 0.6808 0.9645 1.0280 0.187 Uiso 1 1 calc R U
H20B H 0.8233 1.0071 1.0339 0.187 Uiso 1 1 calc R U
H20C H 0.7078 0.9247 0.9096 0.187 Uiso 1 1 calc R U
C21 C 0.4614(4) 0.6934(5) 0.4110(4) 0.0670(13) Uani 1 1 d . .
C22 C 0.4197(4) 0.5848(6) 0.4078(5) 0.0905(15) Uani 1 1 d . .
H22 H 0.3835 0.5750 0.4618 0.109 Uiso 1 1 calc R U
C23 C 0.4311(6) 0.4881(5) 0.3242(7) 0.115(2) Uani 1 1 d . .
H23 H 0.4020 0.4137 0.3225 0.138 Uiso 1 1 calc R U
C24 C 0.4838(6) 0.5000(8) 0.2450(7) 0.124(2) Uani 1 1 d . .
C25 C 0.5257(5) 0.6099(9) 0.2486(6) 0.1145(19) Uani 1 1 d . .
H25 H 0.5625 0.6197 0.1951 0.137 Uiso 1 1 calc R U
C26 C 0.5136(5) 0.7068(5) 0.3316(7) 0.0948(16) Uani 1 1 d . .
H26 H 0.5413 0.7811 0.3328 0.114 Uiso 1 1 calc R U
C27 C 0.5001(6) 0.3913(5) 0.1566(6) 0.212(4) Uani 1 1 d . .
H27A H 0.5898 0.3955 0.1844 0.318 Uiso 1 1 calc R U
H27B H 0.4747 0.3906 0.0782 0.318 Uiso 1 1 calc R U
H27C H 0.4461 0.3202 0.1522 0.318 Uiso 1 1 calc R U

loop_
_atom_site_aniso_label
_atom_site_aniso_U_11
_atom_site_aniso_U_22
_atom_site_aniso_U_33
_atom_site_aniso_U_23
_atom_site_aniso_U_13
_atom_site_aniso_U_12
S1 0.0495(8) 0.0702(9) 0.1043(10) 0.0356(8) 0.0161(7) 0.0225(7)
Si1 0.0684(8) 0.0796(9) 0.0582(8) 0.0282(8) 0.0283(7) 0.0360(7)
O1 0.070(2) 0.069(2) 0.101(2) 0.050(2) 0.0290(17) 0.0208(18)
O2 0.0592(16) 0.0593(18) 0.0471(17) 0.0171(15) 0.0199(13) 0.0269(15)
O3 0.093(2) 0.128(3) 0.115(2) 0.079(2) 0.055(2) 0.070(2)
O4 0.0669(19) 0.078(2) 0.133(3) 0.045(2) -0.0014(18) 0.0303(18)
O5 0.067(2) 0.114(3) 0.140(3) 0.063(2) 0.057(2) 0.0272(18)
N1 0.045(2) 0.058(2) 0.084(2) 0.033(2) 0.0048(19) 0.0139(19)
C1 0.051(3) 0.064(4) 0.059(3) 0.028(3) 0.024(3) 0.020(3)
C2 0.055(3) 0.058(3) 0.051(3) 0.022(2) 0.024(3) 0.029(3)
C3 0.053(3) 0.059(3) 0.059(3) 0.028(2) 0.024(2) 0.026(2)
C4 0.060(3) 0.066(3) 0.067(3) 0.034(2) 0.028(3) 0.030(2)
C5 0.065(3) 0.088(4) 0.080(3) 0.049(3) 0.047(3) 0.046(3)
C6 0.082(3) 0.098(4) 0.090(3) 0.064(3) 0.053(3) 0.063(3)
C7 0.092(4) 0.079(4) 0.079(4) 0.038(3) 0.046(3) 0.042(3)
C8 0.135(4) 0.123(4) 0.088(4) 0.052(3) 0.026(3) 0.049(4)
C9 0.099(4) 0.077(3) 0.111(4) 0.034(3) 0.054(3) 0.030(3)
C10 0.180(5) 0.100(4) 0.120(4) 0.049(3) 0.099(4) 0.081(4)
C11 0.066(3) 0.103(4) 0.129(4) 0.050(3) 0.047(3) 0.021(3)
C12 0.074(3) 0.087(4) 0.062(3) 0.025(3) 0.016(3) 0.024(3)
C13 0.068(3) 0.143(5) 0.104(4) 0.035(4) 0.018(3) 0.026(3)
C14 0.114(4) 0.124(4) 0.067(4) 0.025(3) 0.005(3) 0.028(3)
C15 0.110(4) 0.088(4) 0.076(3) 0.028(3) 0.045(3) 0.055(3)
C16 0.141(5) 0.075(4) 0.106(4) 0.036(3) 0.040(4) 0.042(3)
C17 0.207(6) 0.132(5) 0.116(4) 0.032(4) 0.081(4) 0.113(5)
C18 0.087(4) 0.130(4) 0.086(3) 0.058(3) 0.049(3) 0.044(3)
C19 0.073(4) 0.273(8) 0.165(5) 0.128(5) 0.071(4) 0.057(4)
C20 0.141(5) 0.147(5) 0.118(4) 0.082(4) 0.069(4) 0.038(4)
C21 0.052(3) 0.060(4) 0.081(4) 0.030(3) 0.016(3) 0.018(3)
C22 0.080(4) 0.070(4) 0.116(5) 0.046(4) 0.026(3) 0.019(3)
C23 0.101(5) 0.053(5) 0.148(6) 0.027(5) 0.019(4) 0.012(4)
C24 0.070(4) 0.118(8) 0.131(6) 0.021(6) 0.018(4) 0.014(5)
C25 0.078(4) 0.142(6) 0.115(5) 0.042(6) 0.050(4) 0.025(5)
C26 0.075(4) 0.094(5) 0.108(5) 0.041(5) 0.032(4) 0.023(3)
C27 0.152(6) 0.142(6) 0.216(7) -0.059(5) 0.065(5) 0.049(5)

loop_
_atom_type_symbol
_atom_type_description
_atom_type_scat_dispersion_real
_atom_type_scat_dispersion_imag
_atom_type_scat_source
C C 0.0181 0.0091 'International Tables Vol C Tables 4.2.6.8 and 6.1.1.4'
H H 0.0000 0.0000 'International Tables Vol C Tables 4.2.6.8 and 6.1.1.4'
N N 0.0311 0.0180 'International Tables Vol C Tables 4.2.6.8 and 6.1.1.4'
O O 0.0492 0.0322 'International Tables Vol C Tables 4.2.6.8 and 6.1.1.4'
Si Si 0.2541 0.3302 'International Tables Vol C Tables 4.2.6.8 and 6.1.1.4'
S S 0.3331 0.5567 'International Tables Vol C Tables 4.2.6.8 and 6.1.1.4'

loop_
_geom_angle_atom_site_label_1
_geom_angle_atom_site_label_2
_geom_angle_atom_site_label_3
_geom_angle
O4 S1 O5 119.45(18)
O4 S1 N1 103.54(17)
O5 S1 N1 109.35(18)
O4 S1 C21 110.5(2)
O5 S1 C21 108.5(3)
N1 S1 C21 104.38(19)
O2 Si1 C15 101.52(17)
O2 Si1 C12 108.61(17)
C15 Si1 C12 117.6(2)
O2 Si1 C18 110.13(18)
C15 Si1 C18 108.9(2)
C12 Si1 C18 109.7(2)
C2 O2 Si1 126.6(2)
C6 O3 H7 109.5
C1 N1 S1 123.4(3)
C1 N1 H1 118.3
S1 N1 H1 118.3
O1 C1 N1 122.0(4)
O1 C1 C2 123.7(4)
N1 C1 C2 114.2(4)
O2 C2 C3 111.0(3)
O2 C2 C1 109.7(3)
C3 C2 C1 109.3(3)
O2 C2 H2 108.9
C3 C2 H2 108.9
C1 C2 H2 108.9
C4 C3 C2 125.7(4)
C4 C3 H3 117.1
C2 C3 H3 117.1
C3 C4 C5 127.1(4)
C3 C4 H4 116.4
C5 C4 H4 116.4
C4 C5 C6 115.0(3)
C4 C5 C11 109.1(3)
C6 C5 C11 110.5(3)
C4 C5 H5 107.3
C6 C5 H5 107.3
C11 C5 H5 107.3
O3 C6 C5 107.5(4)
O3 C6 C7 109.4(3)
C5 C6 C7 118.9(3)
O3 C6 H6 106.8
C5 C6 H6 106.8
C7 C6 H6 106.8
C9 C7 C6 113.6(4)
C9 C7 C8 109.8(4)
C6 C7 C8 109.7(4)
C9 C7 C10 108.5(4)
C6 C7 C10 106.9(4)
C8 C7 C10 108.1(4)
C7 C8 H8A 109.5
C7 C8 H8B 109.5
H8A C8 H8B 109.5
C7 C8 H8C 109.5
H8A C8 H8C 109.5
H8B C8 H8C 109.5
C7 C9 H9A 109.5
C7 C9 H9B 109.5
H9A C9 H9B 109.5
C7 C9 H9C 109.5
H9A C9 H9C 109.5
H9B C9 H9C 109.5
C7 C10 H10A 109.5
C7 C10 H10B 109.5
H10A C10 H10B 109.5
C7 C10 H10C 109.5
H10A C10 H10C 109.5
H10B C10 H10C 109.5
C5 C11 H11A 109.5
C5 C11 H11B 109.5
H11A C11 H11B 109.5
C5 C11 H11C 109.5
H11A C11 H11C 109.5
H11B C11 H11C 109.5
C13 C12 C14 110.5(4)
C13 C12 Si1 114.7(3)
C14 C12 Si1 113.9(3)
C13 C12 H12 105.6
C14 C12 H12 105.6
Si1 C12 H12 105.6
C12 C13 H13A 109.5
C12 C13 H13B 109.5
H13A C13 H13B 109.5
C12 C13 H13C 109.5
H13A C13 H13C 109.5
H13B C13 H13C 109.5
C12 C14 H14A 109.5
C12 C14 H14B 109.5
H14A C14 H14B 109.5
C12 C14 H14C 109.5
H14A C14 H14C 109.5
H14B C14 H14C 109.5
C16 C15 C17 110.7(4)
C16 C15 Si1 115.9(3)
C17 C15 Si1 115.8(3)
C16 C15 H15 104.3
C17 C15 H15 104.3
Si1 C15 H15 104.3
C15 C16 H16A 109.5
C15 C16 H16B 109.5
H16A C16 H16B 109.5
C15 C16 H16C 109.5
H16A C16 H16C 109.5
H16B C16 H16C 109.5
C15 C17 H17A 109.5
C15 C17 H17B 109.5
H17A C17 H17B 109.5
C15 C17 H17C 109.5
H17A C17 H17C 109.5
H17B C17 H17C 109.5
C20 C18 C19 110.2(4)
C20 C18 Si1 114.9(3)
C19 C18 Si1 112.8(3)
C20 C18 H18 106.1
C19 C18 H18 106.1
Si1 C18 H18 106.1
C18 C19 H19A 109.5
C18 C19 H19B 109.5
H19A C19 H19B 109.5
C18 C19 H19C 109.5
H19A C19 H19C 109.5
H19B C19 H19C 109.5
C18 C20 H20A 109.5
C18 C20 H20B 109.5
H20A C20 H20B 109.5
C18 C20 H20C 109.5
H20A C20 H20C 109.5
H20B C20 H20C 109.5
C22 C21 C26 119.7(5)
C22 C21 S1 120.6(6)
C26 C21 S1 119.8(5)
C21 C22 C23 120.0(5)
C21 C22 H22 120.0
C23 C22 H22 120.0
C24 C23 C22 121.1(6)
C24 C23 H23 119.5
C22 C23 H23 119.5
C23 C24 C25 118.7(7)
C23 C24 C27 119.7(9)
C25 C24 C27 121.6(9)
C24 C25 C26 120.5(7)
C24 C25 H25 119.8
C26 C25 H25 119.8
C21 C26 C25 120.1(6)
C21 C26 H26 119.9
C25 C26 H26 119.9
C24 C27 H27A 109.5
C24 C27 H27B 109.5
H27A C27 H27B 109.5
C24 C27 H27C 109.5
H27A C27 H27C 109.5
H27B C27 H27C 109.5

loop_
_geom_bond_atom_site_label_1
_geom_bond_atom_site_label_2
_geom_bond_distance
S1 O4 1.426(3)
S1 O5 1.431(3)
S1 N1 1.649(3)
S1 C21 1.749(5)
Si1 O2 1.660(2)
Si1 C15 1.846(4)
Si1 C12 1.858(4)
Si1 C18 1.874(4)
O1 C1 1.202(4)
O2 C2 1.419(4)
O3 C6 1.440(4)
O3 H7 0.8200
N1 C1 1.380(4)
N1 H1 0.8600
C1 C2 1.510(5)
C2 C3 1.485(4)
C2 H2 0.9800
C3 C4 1.312(4)
C3 H3 0.9300
C4 C5 1.491(5)
C4 H4 0.9300
C5 C6 1.529(5)
C5 C11 1.533(5)
C5 H5 0.9800
C6 C7 1.530(5)
C6 H6 0.9800
C7 C9 1.523(5)
C7 C8 1.533(5)
C7 C10 1.551(5)
C8 H8A 0.9600
C8 H8B 0.9600
C8 H8C 0.9600
C9 H9A 0.9600
C9 H9B 0.9600
C9 H9C 0.9600
C10 H10A 0.9600
C10 H10B 0.9600
C10 H10C 0.9600
C11 H11A 0.9600
C11 H11B 0.9600
C11 H11C 0.9600
C12 C13 1.522(5)
C12 C14 1.535(5)
C12 H12 0.9800
C13 H13A 0.9600
C13 H13B 0.9600
C13 H13C 0.9600
C14 H14A 0.9600
C14 H14B 0.9600
C14 H14C 0.9600
C15 C16 1.502(5)
C15 C17 1.532(5)
C15 H15 0.9800
C16 H16A 0.9600
C16 H16B 0.9600
C16 H16C 0.9600
C17 H17A 0.9600
C17 H17B 0.9600
C17 H17C 0.9600
C18 C20 1.531(5)
C18 C19 1.539(6)
C18 H18 0.9800
C19 H19A 0.9600
C19 H19B 0.9600
C19 H19C 0.9600
C20 H20A 0.9600
C20 H20B 0.9600
C20 H20C 0.9600
C21 C22 1.354(5)
C21 C26 1.357(5)
C22 C23 1.385(6)
C22 H22 0.9300
C23 C24 1.353(7)
C23 H23 0.9300
C24 C25 1.367(7)
C24 C27 1.543(8)
C25 C26 1.387(7)
C25 H25 0.9300
C26 H26 0.9300
C27 H27A 0.9600
C27 H27B 0.9600
C27 H27C 0.9600

loop_
_geom_hbond_atom_site_label_D
_geom_hbond_atom_site_label_H
_geom_hbond_atom_site_label_A
_geom_hbond_distance_DH
_geom_hbond_distance_HA
_geom_hbond_distance_DA
_geom_hbond_angle_DHA
_geom_hbond_site_symmetry_A
N1 H1 O4 0.86 2.20 3.024(4) 159.6 2_676
O3 H7 O5 0.82 2.23 2.986(4) 153.6 1_655
N1 H1 O4 0.86 2.20 3.024(4) 159.6 2_676
O3 H7 O5 0.82 2.23 2.986(4) 153.6 1_655
N1 H1 O4 0.86 2.20 3.024(4) 159.6 2_676
O3 H7 O5 0.82 2.23 2.986(4) 153.6 1_655
N1 H1 O4 0.86 2.20 3.024(4) 159.6 2_676
N1 H1 O4 0.86 2.20 3.024(4) 159.6 2_676
O3 H7 O5 0.82 2.23 2.986(4) 153.6 1_655
N1 H1 O4 0.86 2.20 3.024(4) 159.6 2_676
O3 H7 O5 0.82 2.23 2.986(4) 153.6 1_655
N1 H1 O4 0.86 2.20 3.024(4) 159.6 2_676

loop_
_geom_torsion_atom_site_label_1
_geom_torsion_atom_site_label_2
_geom_torsion_atom_site_label_3
_geom_torsion_atom_site_label_4
_geom_torsion
C15 Si1 O2 C2 -178.8(3)
C12 Si1 O2 C2 56.6(3)
C18 Si1 O2 C2 -63.5(3)
O4 S1 N1 C1 -177.0(3)
O5 S1 N1 C1 54.6(3)
C21 S1 N1 C1 -61.4(4)
S1 N1 C1 O1 3.7(5)
S1 N1 C1 C2 -178.8(3)
Si1 O2 C2 C3 -131.2(3)
Si1 O2 C2 C1 107.9(3)
O1 C1 C2 O2 -146.7(4)
N1 C1 C2 O2 35.9(4)
O1 C1 C2 C3 91.4(4)
N1 C1 C2 C3 -86.0(4)
O2 C2 C3 C4 137.9(4)
C1 C2 C3 C4 -101.0(4)
C2 C3 C4 C5 179.7(4)
C3 C4 C5 C6 -131.0(4)
C3 C4 C5 C11 104.2(4)
C4 C5 C6 O3 -60.3(4)
C11 C5 C6 O3 63.8(4)
C4 C5 C6 C7 64.5(5)
C11 C5 C6 C7 -171.4(4)
O3 C6 C7 C9 54.0(4)
C5 C6 C7 C9 -69.9(5)
O3 C6 C7 C8 177.3(3)
C5 C6 C7 C8 53.4(5)
O3 C6 C7 C10 -65.8(4)
C5 C6 C7 C10 170.3(3)
O2 Si1 C12 C13 48.5(4)
C15 Si1 C12 C13 -65.9(4)
C18 Si1 C12 C13 168.9(3)
O2 Si1 C12 C14 177.2(3)
C15 Si1 C12 C14 62.8(4)
C18 Si1 C12 C14 -62.4(4)
O2 Si1 C15 C16 -54.3(4)
C12 Si1 C15 C16 64.0(4)
C18 Si1 C15 C16 -170.5(3)
O2 Si1 C15 C17 173.6(3)
C12 Si1 C15 C17 -68.2(4)
C18 Si1 C15 C17 57.4(4)
O2 Si1 C18 C20 67.0(4)
C15 Si1 C18 C20 177.6(3)
C12 Si1 C18 C20 -52.4(4)
O2 Si1 C18 C19 -60.4(4)
C15 Si1 C18 C19 50.2(4)
C12 Si1 C18 C19 -179.8(4)
O4 S1 C21 C22 -131.5(3)
O5 S1 C21 C22 1.3(4)
N1 S1 C21 C22 117.8(3)
O4 S1 C21 C26 47.1(4)
O5 S1 C21 C26 179.8(3)
N1 S1 C21 C26 -63.6(4)
C26 C21 C22 C23 0.3(6)
S1 C21 C22 C23 178.9(3)
C21 C22 C23 C24 0.2(8)
C22 C23 C24 C25 -0.2(9)
C22 C23 C24 C27 177.5(5)
C23 C24 C25 C26 -0.3(9)
C27 C24 C25 C26 -177.9(5)
C22 C21 C26 C25 -0.8(7)
S1 C21 C26 C25 -179.4(3)
C24 C25 C26 C21 0.8(8)
